data_4020745
loop_
_publ_author_name
'Panchami Prabhakaran'
'Vedavati G. Puranik'
'Gangadhar J. Sanjayan'

_publ_section_title
;
 Preorganizing Linear (Self-Complementary) Quadruple
 Hydrogen-Bonding Arrays Using Intramolecular
 Hydrogen Bonding as the Sole Force
;
_journal_name_full 'Journal of Organic Chemistry'
_journal_page_first 10067
_journal_page_last 10072
_journal_paper_doi 10.1021/jo051768a
_journal_volume 70
_journal_year 2005
_chemical_formula_moiety '2(C16 H18 N4 O3 S)'
_chemical_formula_sum 'C16 H18 N4 O3 S'
_chemical_formula_weight 346.40
_chemical_melting_point 454.15
_space_group_IT_number 9
_symmetry_cell_setting monoclinic
_symmetry_space_group_name_Hall 'C -2yc'
_symmetry_space_group_name_H-M 'C 1 c 1'
_cell_angle_alpha 90.00
_cell_angle_beta 102.1850(10)
_cell_angle_gamma 90.00
_cell_formula_units_Z 8
_cell_length_a 15.7330(8)
_cell_length_b 11.6432(6)
_cell_length_c 19.0192(10)
_cell_measurement_temperature 293(2)
_cell_volume 3405.5(3)
_diffrn_ambient_temperature 293(2)
_exptl_crystal_density_diffrn 1.351
_cod_depositor_comments
;
The following automatic conversions were performed:
'_symmetry_cell_setting' value 'Monoclinic' changed to 'monoclinic'
according to '/home/saulius/struct/CIF-dictionaries/cif_core.dic'
dictionary named 'cif_core.dic' version 2.4.1 from 2010-06-29.

Automatic conversion script
Id: cif_fix_enum 1527 2010-12-29 10:47:43Z saulius 

The following automatic conversions were performed:

'_chemical_melting_point' value '181 degree centigrade' was changed
to '454.15' - it was converted from degrees Celsius(C) to Kelvins(K).

Automatic conversion script
Id: cif_fix_values 1646 2011-03-28 12:23:43Z adriana 
;
_cod_original_sg_symbol_H-M 'C c'
_cod_database_code 4020745

loop_
_symmetry_equiv_pos_as_xyz
'x, y, z'
'x, -y, z+1/2'
'x+1/2, y+1/2, z'
'x+1/2, -y+1/2, z+1/2'

loop_
_atom_site_label
_atom_site_type_symbol
_atom_site_fract_x
_atom_site_fract_y
_atom_site_fract_z
_atom_site_U_iso_or_equiv
_atom_site_adp_type
_atom_site_occupancy
_atom_site_symmetry_multiplicity
_atom_site_calc_flag
_atom_site_refinement_flags
_atom_site_disorder_assembly
_atom_site_disorder_group
S1 S 0.28267(4) 0.44305(6) 1.03311(4) 0.03220(19) Uani 1 1 d . . .
O1 O 0.4710(2) 0.7773(2) 0.93828(17) 0.0580(8) Uani 1 1 d . . .
O2 O 0.20868(15) 0.4965(2) 0.98733(12) 0.0402(5) Uani 1 1 d . . .
O3 O 0.28243(18) 0.3189(2) 1.03393(14) 0.0455(5) Uani 1 1 d . . .
N1 N 0.5804(2) 0.6574(2) 0.92655(16) 0.0428(7) Uani 1 1 d . . .
H1 H 0.6042 0.5917 0.9379 0.051 Uiso 1 1 calc R . .
N2 N 0.47151(19) 0.5898(2) 0.97707(15) 0.0387(6) Uani 1 1 d . . .
H2 H 0.5046 0.5306 0.9869 0.046 Uiso 1 1 calc R . .
N3 N 0.3425(2) 0.6765(2) 0.98958(18) 0.0488(8) Uani 1 1 d . . .
H3A H 0.2923 0.6738 1.0005 0.059 Uiso 1 1 calc R . .
H3B H 0.3615 0.7402 0.9758 0.059 Uiso 1 1 calc R . .
N4 N 0.37297(18) 0.4773(3) 1.01393(15) 0.0356(6) Uani 1 1 d . . .
C1 C 0.5046(2) 0.6832(3) 0.94568(18) 0.0378(7) Uani 1 1 d . . .
C2 C 0.3905(2) 0.5833(3) 0.99390(16) 0.0311(7) Uani 1 1 d . . .
C3 C 0.2873(2) 0.4897(3) 1.12191(18) 0.0337(7) Uani 1 1 d . . .
C4 C 0.3355(3) 0.4268(4) 1.1793(2) 0.0470(9) Uani 1 1 d . . .
H4 H 0.3626 0.3588 1.1708 0.056 Uiso 1 1 calc R . .
C5 C 0.3425(3) 0.4659(4) 1.2483(2) 0.0553(11) Uani 1 1 d . . .
H5A H 0.3748 0.4241 1.2864 0.066 Uiso 1 1 calc R . .
C6 C 0.3019(2) 0.5675(4) 1.26226(18) 0.0497(9) Uani 1 1 d . . .
C7 C 0.2529(3) 0.6269(3) 1.20491(19) 0.0439(9) Uani 1 1 d . . .
H7 H 0.2242 0.6937 1.2135 0.053 Uiso 1 1 calc R . .
C8 C 0.2455(2) 0.5893(3) 1.13528(18) 0.0387(7) Uani 1 1 d . . .
H8 H 0.2126 0.6308 1.0973 0.046 Uiso 1 1 calc R . .
C9 C 0.3078(3) 0.6094(5) 1.3381(2) 0.0731(13) Uani 1 1 d . . .
H9A H 0.2956 0.6902 1.3374 0.110 Uiso 1 1 calc R . .
H9B H 0.3652 0.5956 1.3659 0.110 Uiso 1 1 calc R . .
H9C H 0.2662 0.5691 1.3593 0.110 Uiso 1 1 calc R . .
C10 C 0.6225(3) 0.7402(3) 0.8865(2) 0.0503(9) Uani 1 1 d . . .
H10A H 0.6847 0.7264 0.8974 0.060 Uiso 1 1 calc R . .
H10B H 0.6128 0.8173 0.9025 0.060 Uiso 1 1 calc R . .
C11 C 0.5894(2) 0.7332(3) 0.8065(2) 0.0429(8) Uani 1 1 d . . .
C12 C 0.5399(3) 0.8218(4) 0.7702(3) 0.0631(12) Uani 1 1 d . . .
H12 H 0.5258 0.8847 0.7956 0.076 Uiso 1 1 calc R . .
C13 C 0.5114(4) 0.8172(5) 0.6967(3) 0.0775(15) Uani 1 1 d . . .
H13 H 0.4797 0.8784 0.6729 0.093 Uiso 1 1 calc R . .
C14 C 0.5288(4) 0.7246(6) 0.6582(3) 0.0832(17) Uani 1 1 d . . .
H14 H 0.5087 0.7220 0.6086 0.100 Uiso 1 1 calc R . .
C15 C 0.5769(3) 0.6347(5) 0.6939(3) 0.0744(14) Uani 1 1 d . . .
H15 H 0.5890 0.5708 0.6683 0.089 Uiso 1 1 calc R . .
C16 C 0.6070(3) 0.6394(3) 0.7673(2) 0.0543(11) Uani 1 1 d . . .
H16 H 0.6395 0.5787 0.7907 0.065 Uiso 1 1 calc R . .
S2 S 0.58382(4) 0.29106(6) 0.93773(4) 0.03209(19) Uani 1 1 d . . .
O4 O 0.38669(19) -0.0478(2) 1.01696(17) 0.0541(7) Uani 1 1 d . . .
O5 O 0.65696(14) 0.2309(2) 0.98064(12) 0.0412(5) Uani 1 1 d . . .
O6 O 0.58724(17) 0.4145(2) 0.94262(14) 0.0454(5) Uani 1 1 d . . .
N5 N 0.2837(2) 0.0732(2) 1.04014(17) 0.0425(6) Uani 1 1 d . . .
H5 H 0.2597 0.1393 1.0305 0.051 Uiso 1 1 calc R . .
N6 N 0.3918(2) 0.1426(2) 0.98776(15) 0.0365(6) Uani 1 1 d . . .
H6 H 0.3598 0.2029 0.9794 0.044 Uiso 1 1 calc R . .
N7 N 0.51886(19) 0.0551(2) 0.97210(16) 0.0435(7) Uani 1 1 d . . .
H7A H 0.5692 0.0581 0.9614 0.052 Uiso 1 1 calc R . .
H7B H 0.4986 -0.0095 0.9831 0.052 Uiso 1 1 calc R . .
N8 N 0.49295(18) 0.2564(2) 0.95625(15) 0.0345(6) Uani 1 1 d . . .
C17 C 0.3558(2) 0.0485(3) 1.01615(17) 0.0355(8) Uani 1 1 d . . .
C18 C 0.4725(2) 0.1499(3) 0.97171(17) 0.0335(8) Uani 1 1 d . . .
C19 C 0.5785(2) 0.2551(3) 0.84669(18) 0.0333(7) Uani 1 1 d . . .
C20 C 0.5309(3) 0.3251(4) 0.79321(19) 0.0459(9) Uani 1 1 d . . .
H20 H 0.5026 0.3898 0.8055 0.055 Uiso 1 1 calc R . .
C21 C 0.5260(3) 0.2979(4) 0.7219(2) 0.0595(11) Uani 1 1 d . . .
H21 H 0.4947 0.3454 0.6863 0.071 Uiso 1 1 calc R . .
C22 C 0.5670(3) 0.2005(4) 0.7022(2) 0.0567(11) Uani 1 1 d . . .
C23 C 0.6120(3) 0.1331(4) 0.7559(2) 0.0555(11) Uani 1 1 d . . .
H23 H 0.6395 0.0678 0.7434 0.067 Uiso 1 1 calc R . .
C24 C 0.6189(3) 0.1573(3) 0.8287(2) 0.0458(8) Uani 1 1 d . . .
H24 H 0.6497 0.1091 0.8640 0.055 Uiso 1 1 calc R . .
C25 C 0.5611(4) 0.1738(6) 0.6239(3) 0.0874(17) Uani 1 1 d . . .
H25A H 0.5165 0.2202 0.5951 0.131 Uiso 1 1 calc R . .
H25B H 0.5471 0.0941 0.6152 0.131 Uiso 1 1 calc R . .
H25C H 0.6159 0.1901 0.6114 0.131 Uiso 1 1 calc R . .
C26 C 0.2451(2) -0.0081(3) 1.0819(2) 0.0452(9) Uani 1 1 d . . .
H26A H 0.2564 -0.0855 1.0673 0.054 Uiso 1 1 calc R . .
H26B H 0.1826 0.0031 1.0716 0.054 Uiso 1 1 calc R . .
C27 C 0.2799(2) 0.0039(3) 1.1622(2) 0.0420(8) Uani 1 1 d . . .
C28 C 0.3358(3) -0.0748(4) 1.2004(3) 0.0564(10) Uani 1 1 d . . .
H28 H 0.3520 -0.1388 1.1771 0.068 Uiso 1 1 calc R . .
C29 C 0.3682(4) -0.0605(5) 1.2731(3) 0.0755(14) Uani 1 1 d . . .
H29 H 0.4075 -0.1137 1.2979 0.091 Uiso 1 1 calc R . .
C30 C 0.3432(4) 0.0315(5) 1.3093(3) 0.0768(14) Uani 1 1 d . . .
H30 H 0.3631 0.0392 1.3587 0.092 Uiso 1 1 calc R . .
C31 C 0.2888(4) 0.1109(5) 1.2714(3) 0.0796(15) Uani 1 1 d . . .
H31 H 0.2735 0.1751 1.2950 0.096 Uiso 1 1 calc R . .
C32 C 0.2559(3) 0.0985(4) 1.1986(2) 0.0596(11) Uani 1 1 d . . .
H32 H 0.2178 0.1531 1.1739 0.072 Uiso 1 1 calc R . .

loop_
_atom_site_aniso_label
_atom_site_aniso_U_11
_atom_site_aniso_U_22
_atom_site_aniso_U_33
_atom_site_aniso_U_23
_atom_site_aniso_U_13
_atom_site_aniso_U_12
S1 0.0352(4) 0.0259(4) 0.0376(4) -0.0034(3) 0.0124(3) 0.0046(3)
O1 0.0676(19) 0.0339(15) 0.083(2) 0.0103(13) 0.0388(15) 0.0094(13)
O2 0.0368(12) 0.0405(13) 0.0427(12) -0.0038(10) 0.0067(9) 0.0097(10)
O3 0.0501(14) 0.0306(12) 0.0607(14) -0.0077(11) 0.0225(11) 0.0023(12)
N1 0.0433(16) 0.0356(15) 0.0550(18) 0.0101(13) 0.0230(14) 0.0018(13)
N2 0.0390(16) 0.0333(15) 0.0487(16) 0.0075(12) 0.0205(13) 0.0096(12)
N3 0.0447(17) 0.0328(16) 0.077(2) 0.0092(14) 0.0301(16) 0.0119(13)
N4 0.0360(16) 0.0349(15) 0.0383(15) -0.0021(12) 0.0134(12) 0.0027(12)
C1 0.0445(19) 0.0308(18) 0.0423(17) 0.0023(14) 0.0187(15) 0.0009(14)
C2 0.0295(17) 0.0347(18) 0.0309(15) 0.0005(12) 0.0106(13) 0.0060(13)
C3 0.0319(17) 0.0323(17) 0.0394(16) 0.0028(13) 0.0129(14) 0.0027(12)
C4 0.043(2) 0.048(2) 0.048(2) 0.0050(16) 0.0052(17) 0.0117(16)
C5 0.050(2) 0.073(3) 0.042(2) 0.0133(18) 0.0069(19) 0.011(2)
C6 0.043(2) 0.075(3) 0.0333(17) -0.0037(17) 0.0136(16) -0.0102(19)
C7 0.046(2) 0.049(2) 0.0392(19) -0.0029(15) 0.0143(16) 0.0094(16)
C8 0.0441(19) 0.0381(18) 0.0351(16) -0.0009(14) 0.0111(14) 0.0095(15)
C9 0.069(3) 0.115(4) 0.036(2) -0.012(2) 0.0109(19) 0.002(3)
C10 0.058(2) 0.042(2) 0.057(2) 0.0054(17) 0.0264(19) -0.0102(18)
C11 0.0382(19) 0.042(2) 0.054(2) 0.0062(16) 0.0203(16) -0.0015(15)
C12 0.061(3) 0.046(2) 0.083(3) 0.018(2) 0.019(2) 0.013(2)
C13 0.064(3) 0.085(4) 0.081(3) 0.027(3) 0.010(3) 0.009(3)
C14 0.071(3) 0.124(5) 0.052(3) 0.020(3) 0.006(2) -0.021(3)
C15 0.072(3) 0.095(4) 0.061(3) -0.018(3) 0.025(2) -0.014(3)
C16 0.055(3) 0.045(2) 0.065(3) 0.0004(18) 0.017(2) 0.0044(18)
S2 0.0322(4) 0.0278(4) 0.0372(4) -0.0001(3) 0.0094(3) 0.0058(3)
O4 0.0627(18) 0.0256(13) 0.0809(19) 0.0039(12) 0.0304(15) 0.0084(11)
O5 0.0379(13) 0.0394(13) 0.0439(12) 0.0022(10) 0.0034(10) 0.0100(10)
O6 0.0499(14) 0.0288(11) 0.0611(14) -0.0021(12) 0.0194(11) 0.0026(12)
N5 0.0482(16) 0.0285(14) 0.0565(17) 0.0020(13) 0.0239(13) 0.0052(13)
N6 0.0386(16) 0.0304(15) 0.0437(15) 0.0036(11) 0.0161(12) 0.0082(11)
N7 0.0460(17) 0.0310(15) 0.0588(18) 0.0065(13) 0.0231(14) 0.0072(13)
N8 0.0363(16) 0.0284(15) 0.0434(16) 0.0033(11) 0.0191(12) 0.0110(12)
C17 0.0392(19) 0.0294(18) 0.0363(16) 0.0005(13) 0.0046(14) 0.0048(14)
C18 0.0348(19) 0.0362(19) 0.0300(15) -0.0010(13) 0.0080(13) 0.0041(14)
C19 0.0320(17) 0.0295(16) 0.0402(17) 0.0025(13) 0.0117(14) -0.0008(13)
C20 0.044(2) 0.050(2) 0.0436(19) 0.0068(16) 0.0085(16) 0.0135(17)
C21 0.053(3) 0.075(3) 0.049(2) 0.011(2) 0.007(2) 0.002(2)
C22 0.056(2) 0.074(3) 0.039(2) -0.0050(19) 0.0092(17) -0.017(2)
C23 0.054(3) 0.060(3) 0.055(2) -0.0154(18) 0.015(2) 0.0034(19)
C24 0.052(2) 0.042(2) 0.046(2) -0.0014(15) 0.0133(16) 0.0092(16)
C25 0.094(4) 0.123(5) 0.046(2) -0.014(3) 0.016(2) -0.017(3)
C26 0.048(2) 0.0363(19) 0.054(2) -0.0043(16) 0.0172(17) -0.0130(16)
C27 0.0400(19) 0.0318(18) 0.057(2) 0.0061(15) 0.0156(16) -0.0063(14)
C28 0.057(3) 0.043(2) 0.071(3) 0.0039(19) 0.017(2) 0.0094(18)
C29 0.069(3) 0.077(3) 0.074(3) 0.021(3) 0.000(2) 0.004(2)
C30 0.083(3) 0.094(4) 0.049(2) 0.006(3) 0.003(2) -0.020(3)
C31 0.095(4) 0.078(4) 0.066(3) -0.013(3) 0.019(3) 0.005(3)
C32 0.072(3) 0.052(2) 0.056(2) 0.0011(19) 0.014(2) 0.019(2)

loop_
_geom_bond_atom_site_label_1
_geom_bond_atom_site_label_2
_geom_bond_distance
_geom_bond_site_symmetry_2
_geom_bond_publ_flag
S1 O2 1.439(2) . ?
S1 O3 1.446(3) . ?
S1 N4 1.590(3) . ?
S1 C3 1.761(4) . ?
O1 C1 1.212(4) . ?
N1 C1 1.351(4) . ?
N1 C10 1.471(5) . ?
N1 H1 0.8600 . ?
N2 C2 1.380(4) . ?
N2 C1 1.394(4) . ?
N2 H2 0.8600 . ?
N3 C2 1.314(4) . ?
N3 H3A 0.8600 . ?
N3 H3B 0.8600 . ?
N4 C2 1.338(4) . ?
C3 C8 1.383(5) . ?
C3 C4 1.398(5) . ?
C4 C5 1.371(6) . ?
C4 H4 0.9300 . ?
C5 C6 1.395(6) . ?
C5 H5A 0.9300 . ?
C6 C7 1.382(5) . ?
C6 C9 1.508(5) . ?
C7 C8 1.376(5) . ?
C7 H7 0.9300 . ?
C8 H8 0.9300 . ?
C9 H9A 0.9600 . ?
C9 H9B 0.9600 . ?
C9 H9C 0.9600 . ?
C10 C11 1.502(5) . ?
C10 H10A 0.9700 . ?
C10 H10B 0.9700 . ?
C11 C16 1.384(6) . ?
C11 C12 1.386(6) . ?
C12 C13 1.375(8) . ?
C12 H12 0.9300 . ?
C13 C14 1.363(9) . ?
C13 H13 0.9300 . ?
C14 C15 1.383(8) . ?
C14 H14 0.9300 . ?
C15 C16 1.376(7) . ?
C15 H15 0.9300 . ?
C16 H16 0.9300 . ?
S2 O6 1.441(2) . ?
S2 O5 1.444(2) . ?
S2 N8 1.595(3) . ?
S2 C19 1.766(3) . ?
O4 C17 1.221(4) . ?
N5 C17 1.339(5) . ?
N5 C26 1.449(5) . ?
N5 H5 0.8600 . ?
N6 C18 1.369(4) . ?
N6 C17 1.393(5) . ?
N6 H6 0.8600 . ?
N7 C18 1.321(4) . ?
N7 H7A 0.8600 . ?
N7 H7B 0.8600 . ?
N8 C18 1.330(4) . ?
C19 C24 1.382(5) . ?
C19 C20 1.392(5) . ?
C20 C21 1.378(6) . ?
C20 H20 0.9300 . ?
C21 C22 1.394(7) . ?
C21 H21 0.9300 . ?
C22 C23 1.362(6) . ?
C22 C25 1.505(6) . ?
C23 C24 1.394(6) . ?
C23 H23 0.9300 . ?
C24 H24 0.9300 . ?
C25 H25A 0.9600 . ?
C25 H25B 0.9600 . ?
C25 H25C 0.9600 . ?
C26 C27 1.515(5) . ?
C26 H26A 0.9700 . ?
C26 H26B 0.9700 . ?
C27 C28 1.368(6) . ?
C27 C32 1.396(6) . ?
C28 C29 1.379(7) . ?
C28 H28 0.9300 . ?
C29 C30 1.375(8) . ?
C29 H29 0.9300 . ?
C30 C31 1.359(8) . ?
C30 H30 0.9300 . ?
C31 C32 1.378(7) . ?
C31 H31 0.9300 . ?
C32 H32 0.9300 . ?

loop_
_cod_related_entry_id
_cod_related_entry_database
_cod_related_entry_code
1 ChemSpider 9806341
